data_7230903
loop_
_publ_author_name
'Senadi, Gopal Chandru'
'Wang, Jeh-Jeng'

_publ_section_title
;
 p-TsOH promoted synthesis of benzo-fused O-heterocycles from
 alkynolsviaring contraction and C--O scission strategy
;
_journal_issue 15
_journal_name_full 'Green Chemistry'
_journal_page_first 3420
_journal_paper_doi 10.1039/C8GC00749G
_journal_volume 20
_journal_year 2018
_chemical_formula_moiety 'C20 H18 O'
_chemical_formula_sum 'C20 H18 O'
_chemical_formula_weight 274.34
_space_group_crystal_system monoclinic
_space_group_IT_number 15
_space_group_name_Hall '-C 2yc'
_space_group_name_H-M_alt 'C 1 2/c 1'
_symmetry_cell_setting monoclinic
_symmetry_space_group_name_Hall '-C 2yc'
_symmetry_space_group_name_H-M 'C 1 2/c 1'
_atom_sites_solution_hydrogens geom
_audit_creation_method SHELXL-2014/7
_audit_update_record
;
2018-01-03 deposited with the CCDC.
2018-06-18 downloaded from the CCDC.
;
_cell_angle_alpha 90
_cell_angle_beta 113.689(12)
_cell_angle_gamma 90
_cell_formula_units_Z 8
_cell_length_a 14.0810(14)
_cell_length_b 14.4862(11)
_cell_length_c 16.1120(15)
_cell_measurement_reflns_used 1435
_cell_measurement_temperature 297(2)
_cell_measurement_theta_max 28.5230
_cell_measurement_theta_min 3.2580
_cell_volume 3009.6(5)
_computing_cell_refinement
; 
CrysAlis RED, Oxford Diffraction Ltd., 
Version 1.171.32.29 (release 10-06-2008 CrysAlis171 .NET) 
(compiled Jun 10 2008,16:49:55) 
;
_computing_data_collection
; 
CrysAlis CCD, Oxford Diffraction Ltd., 
Version 1.171.32.29 (release 10-06-2008 CrysAlis171 .NET) 
(compiled Jun 10 2008,16:49:55) 
;
_computing_data_reduction
; 
CrysAlis RED, Oxford Diffraction Ltd., 
Version 1.171.32.29 (release 10-06-2008 CrysAlis171 .NET) 
(compiled Jun 10 2008,16:49:55) 
;
_computing_molecular_graphics 'Bruker SHELXTL'
_computing_publication_material 'Bruker SHELXTL'
_computing_structure_refinement 'SHELXL-2014/7 (Sheldrick, 2014)'
_computing_structure_solution 'SHELXS-97 (Sheldrick 2008)'
_diffrn_ambient_temperature 297(2)
_diffrn_measured_fraction_theta_full 0.999
_diffrn_measured_fraction_theta_max 0.847
_diffrn_measurement_device_type 'CCD detector'
_diffrn_measurement_method '\w scans'
_diffrn_radiation_probe x-ray
_diffrn_radiation_type MoK\a
_diffrn_radiation_wavelength 0.71073
_diffrn_reflns_av_R_equivalents 0.0367
_diffrn_reflns_av_unetI/netI 0.0601
_diffrn_reflns_Laue_measured_fraction_full 0.999
_diffrn_reflns_Laue_measured_fraction_max 0.847
_diffrn_reflns_limit_h_max 18
_diffrn_reflns_limit_h_min -14
_diffrn_reflns_limit_k_max 17
_diffrn_reflns_limit_k_min -19
_diffrn_reflns_limit_l_max 21
_diffrn_reflns_limit_l_min -21
_diffrn_reflns_number 6743
_diffrn_reflns_point_group_measured_fraction_full 0.999
_diffrn_reflns_point_group_measured_fraction_max 0.847
_diffrn_reflns_theta_full 25.242
_diffrn_reflns_theta_max 29.389
_diffrn_reflns_theta_min 2.851
_exptl_absorpt_coefficient_mu 0.073
_exptl_absorpt_correction_T_max 1.00000
_exptl_absorpt_correction_T_min 0.97478
_exptl_absorpt_correction_type multi-scan
_exptl_absorpt_process_details
; 
CrysAlisPro, Agilent Technologies, 
Version 1.171.37.31 (release 14-01-2014 CrysAlis171 .NET) 
(compiled Jan 14 2014,18:38:05) 
Empirical absorption correction using spherical harmonics, 
 implemented in SCALE3 ABSPACK scaling algorithm. 
;
_exptl_crystal_colour brown
_exptl_crystal_density_diffrn 1.211
_exptl_crystal_description parallelepiped
_exptl_crystal_F_000 1168
_exptl_crystal_size_max 0.48
_exptl_crystal_size_mid 0.42
_exptl_crystal_size_min 0.30
_refine_diff_density_max 0.494
_refine_diff_density_min -0.353
_refine_diff_density_rms 0.049
_refine_ls_extinction_method none
_refine_ls_goodness_of_fit_ref 1.030
_refine_ls_hydrogen_treatment constr
_refine_ls_matrix_type full
_refine_ls_number_parameters 191
_refine_ls_number_reflns 3514
_refine_ls_number_restraints 1
_refine_ls_restrained_S_all 1.032
_refine_ls_R_factor_all 0.1185
_refine_ls_R_factor_gt 0.0714
_refine_ls_shift/su_max 0.005
_refine_ls_shift/su_mean 0.000
_refine_ls_structure_factor_coef Fsqd
_refine_ls_weighting_details 'w=1/[\s^2^(Fo^2^)+(0.1008P)^2^+1.7071P] where P=(Fo^2^+2Fc^2^)/3'
_refine_ls_weighting_scheme calc
_refine_ls_wR_factor_gt 0.1846
_refine_ls_wR_factor_ref 0.2261
_reflns_Friedel_coverage 0.000
_reflns_number_gt 2080
_reflns_number_total 3514
_reflns_threshold_expression 'I > 2\s(I)'
_cod_data_source_file c8gc00749g2.cif
_cod_data_source_block agptsme
_cod_depositor_comments
;
The following automatic conversions were performed:

'_symmetry_cell_setting' value 'Monoclinic' changed to 'monoclinic'
according to
/home/data/users/saulius/crontab/automatic-downloads/rss-feeds/RSC/lib/dictionaries/cif_core.dic
dictionary named 'cif_core.dic' version 2.4.2 from 2011-04-26.

Automatic conversion script
Id: cif_fix_values 4973 2017-02-22 13:04:09Z antanas 

 Adding full bibliography for 7230903--7230905.cif.
;
_cod_original_sg_symbol_H-M C2/c
_cod_database_code 7230903
_shelx_shelxl_version_number 2014/7
_shelx_space_group_comment
; 
The symmetry employed for this shelxl refinement is uniquely defined 
by the following loop, which should always be used as a source of 
symmetry information in preference to the above space-group names. 
They are only intended as comments. 
;

loop_
_space_group_symop_operation_xyz
'x, y, z'
'-x, y, -z+1/2'
'x+1/2, y+1/2, z'
'-x+1/2, y+1/2, -z+1/2'
'-x, -y, -z'
'x, -y, z-1/2'
'-x+1/2, -y+1/2, -z'
'x+1/2, -y+1/2, z-1/2'

loop_
_atom_site_label
_atom_site_type_symbol
_atom_site_fract_x
_atom_site_fract_y
_atom_site_fract_z
_atom_site_U_iso_or_equiv
_atom_site_adp_type
_atom_site_occupancy
_atom_site_site_symmetry_order
_atom_site_calc_flag
_atom_site_refinement_flags_posn
_atom_site_refinement_flags_adp
O O 0.97961(14) 0.00859(12) 0.63696(11) 0.0523(5) Uani 1 1 d . .
C1 C 1.0771(2) 0.0551(2) 0.6670(2) 0.0650(9) Uani 1 1 d . .
H1A H 1.1180 0.0279 0.6371 0.078 Uiso 1 1 calc R U
H1B H 1.1141 0.0451 0.7316 0.078 Uiso 1 1 calc R U
C2 C 1.0688(2) 0.1551(2) 0.6493(2) 0.0658(9) Uani 1 1 d . .
H2A H 1.1376 0.1815 0.6688 0.079 Uiso 1 1 calc R U
H2B H 1.0342 0.1840 0.6839 0.079 Uiso 1 1 calc R U
C3 C 1.0083(2) 0.17437(19) 0.54936(17) 0.0490(7) Uani 1 1 d . .
H3A H 0.9912 0.2395 0.5406 0.059 Uiso 1 1 calc R U
H3B H 1.0506 0.1593 0.5163 0.059 Uiso 1 1 calc R U
C4 C 0.90977(18) 0.11785(16) 0.51293(15) 0.0375(5) Uani 1 1 d . .
C5 C 0.90217(18) 0.04036(17) 0.55918(15) 0.0390(6) Uani 1 1 d . .
C6 C 0.80929(19) -0.01260(16) 0.52966(15) 0.0392(6) Uani 1 1 d . .
C7 C 0.8023(2) -0.09366(18) 0.57682(18) 0.0516(7) Uani 1 1 d . .
H7 H 0.8597 -0.1137 0.6269 0.062 Uiso 1 1 calc R U
C8 C 0.7114(3) -0.1421(2) 0.5487(2) 0.0660(9) Uani 1 1 d . .
H8 H 0.7074 -0.1953 0.5794 0.079 Uiso 1 1 calc R U
C9 C 0.6247(2) -0.1121(2) 0.4739(2) 0.0643(8) Uani 1 1 d . .
H9 H 0.5629 -0.1450 0.4558 0.077 Uiso 1 1 calc R U
C10 C 0.6295(2) -0.0352(2) 0.42719(18) 0.0522(7) Uani 1 1 d . .
H10 H 0.5706 -0.0163 0.3778 0.063 Uiso 1 1 calc R U
C11 C 0.72238(18) 0.01687(17) 0.45210(15) 0.0396(6) Uani 1 1 d . .
C12 C 0.73053(19) 0.09655(17) 0.40318(15) 0.0396(6) Uani 1 1 d . U
C13 C 0.82320(18) 0.14421(16) 0.43277(14) 0.0357(5) Uani 1 1 d . .
C14 C 0.83502(18) 0.22579(16) 0.38072(14) 0.0376(5) Uani 1 1 d . .
C15 C 0.8662(2) 0.21392(19) 0.31006(17) 0.0503(7) Uani 1 1 d . .
H15 H 0.8809 0.1550 0.2956 0.060 Uiso 1 1 calc R U
C16 C 0.8755(2) 0.2889(2) 0.26089(18) 0.0566(8) Uani 1 1 d . .
H16 H 0.8957 0.2799 0.2132 0.068 Uiso 1 1 calc R U
C17 C 0.8551(2) 0.3767(2) 0.28171(18) 0.0540(7) Uani 1 1 d . .
H17 H 0.8614 0.4269 0.2483 0.065 Uiso 1 1 calc R U
C18 C 0.8253(2) 0.38966(19) 0.35239(19) 0.0541(7) Uani 1 1 d . .
H18 H 0.8125 0.4489 0.3677 0.065 Uiso 1 1 calc R U
C19 C 0.8146(2) 0.31454(17) 0.40036(17) 0.0481(7) Uani 1 1 d . .
H19 H 0.7931 0.3238 0.4473 0.058 Uiso 1 1 calc R U
C20 C 0.6385(3) 0.1304(2) 0.3224(2) 0.0744(10) Uani 1 1 d . U
H20A H 0.6560 0.1870 0.3009 0.112 Uiso 1 1 calc R U
H20B H 0.5814 0.1409 0.3394 0.112 Uiso 1 1 calc R U
H20C H 0.6193 0.0849 0.2751 0.112 Uiso 1 1 calc R U

loop_
_atom_site_aniso_label
_atom_site_aniso_U_11
_atom_site_aniso_U_22
_atom_site_aniso_U_33
_atom_site_aniso_U_23
_atom_site_aniso_U_13
_atom_site_aniso_U_12
O 0.0474(10) 0.0510(11) 0.0473(10) 0.0129(8) 0.0074(8) -0.0048(9)
C1 0.0491(16) 0.066(2) 0.0612(17) 0.0111(15) 0.0032(14) -0.0089(15)
C2 0.0539(17) 0.0608(19) 0.0652(18) 0.0013(15) 0.0056(14) -0.0137(15)
C3 0.0442(14) 0.0479(15) 0.0517(15) 0.0052(12) 0.0160(12) -0.0066(12)
C4 0.0406(12) 0.0346(12) 0.0386(12) -0.0017(10) 0.0173(10) -0.0038(10)
C5 0.0414(13) 0.0374(13) 0.0372(12) -0.0005(10) 0.0148(10) -0.0008(11)
C6 0.0458(13) 0.0340(12) 0.0416(13) -0.0031(10) 0.0216(11) -0.0037(10)
C7 0.0585(16) 0.0431(15) 0.0530(15) 0.0061(12) 0.0223(13) -0.0057(13)
C8 0.076(2) 0.0494(18) 0.071(2) 0.0080(14) 0.0285(17) -0.0198(16)
C9 0.0597(18) 0.0585(19) 0.072(2) 0.0001(15) 0.0241(16) -0.0234(15)
C10 0.0483(15) 0.0527(16) 0.0525(15) -0.0040(12) 0.0171(12) -0.0143(13)
C11 0.0412(13) 0.0389(13) 0.0404(12) -0.0063(10) 0.0181(10) -0.0051(11)
C12 0.0422(13) 0.0387(13) 0.0387(12) -0.0043(9) 0.0169(10) -0.0017(10)
C13 0.0432(13) 0.0319(12) 0.0361(12) -0.0019(9) 0.0202(10) -0.0004(10)
C14 0.0366(12) 0.0411(13) 0.0348(12) 0.0021(10) 0.0142(10) 0.0002(10)
C15 0.0653(17) 0.0446(15) 0.0487(14) 0.0001(11) 0.0310(14) 0.0048(13)
C16 0.0672(18) 0.0651(19) 0.0484(15) 0.0060(13) 0.0345(14) -0.0022(15)
C17 0.0567(17) 0.0522(17) 0.0522(15) 0.0165(13) 0.0208(13) -0.0026(14)
C18 0.0634(18) 0.0392(15) 0.0610(16) 0.0058(12) 0.0264(14) 0.0044(13)
C19 0.0629(17) 0.0414(14) 0.0477(14) 0.0021(11) 0.0302(13) 0.0021(13)
C20 0.0618(19) 0.075(2) 0.0694(19) 0.0095(16) 0.0088(15) 0.0014(17)

loop_
_atom_type_symbol
_atom_type_description
_atom_type_scat_dispersion_real
_atom_type_scat_dispersion_imag
_atom_type_scat_source
C C 0.0033 0.0016 'International Tables Vol C Tables 4.2.6.8 and 6.1.1.4'
H H 0.0000 0.0000 'International Tables Vol C Tables 4.2.6.8 and 6.1.1.4'
O O 0.0106 0.0060 'International Tables Vol C Tables 4.2.6.8 and 6.1.1.4'

loop_
_geom_angle_atom_site_label_1
_geom_angle_atom_site_label_2
_geom_angle_atom_site_label_3
_geom_angle
C5 O C1 117.08(19)
O C1 C2 114.0(2)
O C1 H1A 108.7
C2 C1 H1A 108.7
O C1 H1B 108.7
C2 C1 H1B 108.7
H1A C1 H1B 107.6
C1 C2 C3 110.8(2)
C1 C2 H2A 109.5
C3 C2 H2A 109.5
C1 C2 H2B 109.5
C3 C2 H2B 109.5
H2A C2 H2B 108.1
C4 C3 C2 110.5(2)
C4 C3 H3A 109.6
C2 C3 H3A 109.6
C4 C3 H3B 109.6
C2 C3 H3B 109.6
H3A C3 H3B 108.1
C5 C4 C13 119.0(2)
C5 C4 C3 119.4(2)
C13 C4 C3 121.6(2)
O C5 C4 124.3(2)
O C5 C6 114.3(2)
C4 C5 C6 121.3(2)
C11 C6 C5 118.9(2)
C11 C6 C7 119.9(2)
C5 C6 C7 121.2(2)
C8 C7 C6 120.2(3)
C8 C7 H7 119.9
C6 C7 H7 119.9
C7 C8 C9 120.2(3)
C7 C8 H8 119.9
C9 C8 H8 119.9
C10 C9 C8 120.8(3)
C10 C9 H9 119.6
C8 C9 H9 119.6
C9 C10 C11 121.5(3)
C9 C10 H10 119.2
C11 C10 H10 119.2
C6 C11 C10 117.3(2)
C6 C11 C12 119.8(2)
C10 C11 C12 122.8(2)
C13 C12 C11 119.2(2)
C13 C12 C20 120.2(2)
C11 C12 C20 120.6(2)
C12 C13 C4 121.6(2)
C12 C13 C14 120.3(2)
C4 C13 C14 118.1(2)
C19 C14 C15 117.9(2)
C19 C14 C13 121.8(2)
C15 C14 C13 120.4(2)
C16 C15 C14 120.5(2)
C16 C15 H15 119.7
C14 C15 H15 119.7
C17 C16 C15 120.7(2)
C17 C16 H16 119.7
C15 C16 H16 119.7
C16 C17 C18 119.5(2)
C16 C17 H17 120.3
C18 C17 H17 120.3
C17 C18 C19 119.7(3)
C17 C18 H18 120.2
C19 C18 H18 120.2
C18 C19 C14 121.8(2)
C18 C19 H19 119.1
C14 C19 H19 119.1
C12 C20 H20A 109.5
C12 C20 H20B 109.5
H20A C20 H20B 109.5
C12 C20 H20C 109.5
H20A C20 H20C 109.5
H20B C20 H20C 109.5

loop_
_geom_bond_atom_site_label_1
_geom_bond_atom_site_label_2
_geom_bond_distance
O C5 1.369(3)
O C1 1.429(3)
C1 C2 1.472(4)
C1 H1A 0.9700
C1 H1B 0.9700
C2 C3 1.514(4)
C2 H2A 0.9700
C2 H2B 0.9700
C3 C4 1.512(3)
C3 H3A 0.9700
C3 H3B 0.9700
C4 C5 1.375(3)
C4 C13 1.426(3)
C5 C6 1.423(3)
C6 C11 1.419(3)
C6 C7 1.423(3)
C7 C8 1.367(4)
C7 H7 0.9300
C8 C9 1.397(4)
C8 H8 0.9300
C9 C10 1.360(4)
C9 H9 0.9300
C10 C11 1.421(3)
C10 H10 0.9300
C11 C12 1.428(3)
C12 C13 1.381(3)
C12 C20 1.503(4)
C13 C14 1.497(3)
C14 C19 1.381(3)
C14 C15 1.385(3)
C15 C16 1.382(4)
C15 H15 0.9300
C16 C17 1.374(4)
C16 H16 0.9300
C17 C18 1.375(4)
C17 H17 0.9300
C18 C19 1.378(3)
C18 H18 0.9300
C19 H19 0.9300
C20 H20A 0.9600
C20 H20B 0.9600
C20 H20C 0.9600
